data_7243562
loop_
_publ_author_name
'Qiu, Qi-Ming'
'Sun, Ke-Ning'
'Yang, Guo-Yu'

_publ_section_title
;
 Five new rubidium borates with 0D clusters, 1D chains, 2D layers and 3D
 frameworks
;
_journal_issue 40
_journal_name_full CrystEngComm
_journal_page_first 7081
_journal_page_last 7089
_journal_paper_doi 10.1039/D1CE00944C
_journal_volume 23
_journal_year 2021
_chemical_formula_sum 'B12 H4 O22 Rb4'
_chemical_formula_weight 827.63
_space_group_crystal_system monoclinic
_space_group_IT_number 14
_space_group_name_Hall '-P 2ybc'
_space_group_name_H-M_alt 'P 1 21/c 1'
_atom_sites_solution_hydrogens difmap
_audit_creation_method SHELXL-2018/3
_audit_update_record
;
2021-06-02 deposited with the CCDC.	2021-09-01 downloaded from the CCDC.
;
_cell_angle_alpha 90
_cell_angle_beta 117.594(2)
_cell_angle_gamma 90
_cell_formula_units_Z 2
_cell_length_a 9.1540(5)
_cell_length_b 6.6585(4)
_cell_length_c 18.6325(11)
_cell_measurement_reflns_used 2957
_cell_measurement_temperature 296(2)
_cell_measurement_theta_max 26.89
_cell_measurement_theta_min 2.51
_cell_volume 1006.50(10)
_computing_cell_refinement 'Bruker SAINT'
_computing_data_collection 'Bruker APEX2'
_computing_data_reduction 'Bruker SAINT'
_computing_molecular_graphics 'Bruker SHELXTL'
_computing_publication_material 'Bruker SHELXTL'
_computing_structure_refinement 'SHELXL-2018/3 (Sheldrick, 2018)'
_computing_structure_solution 'SHELXL-2018/3 (Sheldrick, 2018)'
_diffrn_ambient_temperature 296(2)
_diffrn_measured_fraction_theta_full 0.999
_diffrn_measured_fraction_theta_max 0.999
_diffrn_measurement_device_type 'CCD area detector'
_diffrn_measurement_method 'phi and omega scans'
_diffrn_radiation_type MoK\a
_diffrn_radiation_wavelength 0.71073
_diffrn_reflns_av_R_equivalents 0.0555
_diffrn_reflns_av_unetI/netI 0.0420
_diffrn_reflns_Laue_measured_fraction_full 0.999
_diffrn_reflns_Laue_measured_fraction_max 0.999
_diffrn_reflns_limit_h_max 11
_diffrn_reflns_limit_h_min -11
_diffrn_reflns_limit_k_max 8
_diffrn_reflns_limit_k_min -8
_diffrn_reflns_limit_l_max 23
_diffrn_reflns_limit_l_min -23
_diffrn_reflns_number 10929
_diffrn_reflns_point_group_measured_fraction_full 0.999
_diffrn_reflns_point_group_measured_fraction_max 0.999
_diffrn_reflns_theta_full 25.242
_diffrn_reflns_theta_max 26.998
_diffrn_reflns_theta_min 2.467
_diffrn_source 'fine-focus sealed tube'
_exptl_absorpt_coefficient_mu 9.776
_exptl_absorpt_correction_type multi-scan
_exptl_absorpt_process_details sadabs
_exptl_crystal_colour colorless
_exptl_crystal_density_diffrn 2.731
_exptl_crystal_description block
_exptl_crystal_F_000 776
_exptl_crystal_size_max 0.060
_exptl_crystal_size_mid 0.050
_exptl_crystal_size_min 0.050
_exptl_transmission_factor_max 0.7463
_exptl_transmission_factor_min 0.4579
_refine_diff_density_max 0.637
_refine_diff_density_min -0.710
_refine_diff_density_rms 0.118
_refine_ls_extinction_method none
_refine_ls_goodness_of_fit_ref 1.095
_refine_ls_hydrogen_treatment refall
_refine_ls_matrix_type full
_refine_ls_number_parameters 180
_refine_ls_number_reflns 2197
_refine_ls_number_restraints 1
_refine_ls_restrained_S_all 1.095
_refine_ls_R_factor_all 0.0387
_refine_ls_R_factor_gt 0.0292
_refine_ls_shift/su_max 0.001
_refine_ls_shift/su_mean 0.000
_refine_ls_structure_factor_coef Fsqd
_refine_ls_weighting_details 'w=1/[\s^2^(Fo^2^)+(0.0301P)^2^] where P=(Fo^2^+2Fc^2^)/3'
_refine_ls_weighting_scheme calc
_refine_ls_wR_factor_gt 0.0651
_refine_ls_wR_factor_ref 0.0682
_reflns_Friedel_coverage 0.000
_reflns_number_gt 1854
_reflns_number_total 2197
_reflns_threshold_expression 'I > 2\s(I)'
_cod_data_source_file d1ce00944c2.cif
_cod_data_source_block 3_a
_cod_depositor_comments 'Adding full bibliography for 7243561--7243565.cif.'
_cod_original_sg_symbol_H-M 'P 21/c'
_cod_database_code 7243562
_shelx_shelxl_version_number 2018/3
_shelx_space_group_comment
;
The symmetry employed for this shelxl refinement is uniquely defined
by the following loop, which should always be used as a source of
symmetry information in preference to the above space-group names.
They are only intended as comments.
;
_shelx_estimated_absorpt_t_min 0.592
_shelx_estimated_absorpt_t_max 0.641

loop_
_space_group_symop_operation_xyz
'x, y, z'
'-x, y+1/2, -z+1/2'
'-x, -y, -z'
'x, -y-1/2, z-1/2'

loop_
_atom_site_label
_atom_site_type_symbol
_atom_site_fract_x
_atom_site_fract_y
_atom_site_fract_z
_atom_site_U_iso_or_equiv
_atom_site_adp_type
_atom_site_occupancy
_atom_site_site_symmetry_order
_atom_site_calc_flag
_atom_site_refinement_flags_posn
_atom_site_refinement_flags_adp
_atom_site_refinement_flags_occupancy
_atom_site_disorder_assembly
_atom_site_disorder_group
Rb1 Rb 0.33257(4) 1.11220(5) 0.34574(2) 0.01929(11) Uani 1 1 d . . . . .
Rb2 Rb 0.89048(4) 1.18560(5) 0.37652(2) 0.02240(11) Uani 1 1 d . . . . .
O2 O 0.5338(3) 0.7547(3) 0.39084(14) 0.0141(5) Uani 1 1 d . . . . .
O5 O 0.8231(3) 0.7895(3) 0.42369(14) 0.0144(5) Uani 1 1 d . . . . .
O10 O 0.8598(3) 0.1389(3) 0.59503(14) 0.0132(5) Uani 1 1 d . . . . .
O3 O 0.6413(3) 0.5818(4) 0.31378(14) 0.0164(5) Uani 1 1 d . . . . .
O4 O 0.7449(3) 0.7311(3) 0.52883(14) 0.0151(5) Uani 1 1 d . . . . .
O7 O 0.8395(3) 0.4874(3) 0.62858(13) 0.0158(5) Uani 1 1 d . . . . .
O11 O 0.6834(3) 0.0451(3) 0.45726(13) 0.0139(5) Uani 1 1 d . . . . .
O9 O 0.9256(3) 0.2446(4) 0.73009(15) 0.0185(5) Uani 1 1 d . . . . .
O6 O 0.8955(3) 0.6608(4) 0.32441(15) 0.0218(6) Uani 1 1 d . . . . .
O8 O 0.7248(3) 0.3827(3) 0.49122(14) 0.0177(5) Uani 1 1 d . . . . .
O1 O 0.3676(3) 0.5323(4) 0.28543(17) 0.0246(6) Uani 1 1 d D . . . .
B6 B 0.7573(5) 0.1816(5) 0.5158(2) 0.0100(7) Uani 1 1 d . . . . .
B4 B 0.7682(4) 0.5344(5) 0.5485(2) 0.0114(7) Uani 1 1 d . . . . .
B5 B 0.9321(5) 0.2964(5) 0.6564(2) 0.0117(8) Uani 1 1 d . . . . .
B2 B 0.6962(5) 0.8259(6) 0.4508(2) 0.0118(8) Uani 1 1 d . . . . .
B1 B 0.5161(5) 0.6250(6) 0.3326(2) 0.0133(8) Uani 1 1 d . . . . .
B3 B 0.7918(5) 0.6822(6) 0.3566(2) 0.0131(8) Uani 1 1 d . . . . .
H9 H 0.984(5) 0.154(6) 0.751(2) 0.018(11) Uiso 1 1 d . . . . .
H1 H 0.310(5) 0.570(7) 0.304(3) 0.049(15) Uiso 1 1 d D . . . .

loop_
_atom_site_aniso_label
_atom_site_aniso_U_11
_atom_site_aniso_U_22
_atom_site_aniso_U_33
_atom_site_aniso_U_23
_atom_site_aniso_U_13
_atom_site_aniso_U_12
Rb1 0.0208(2) 0.0196(2) 0.01745(19) 0.00298(14) 0.00879(15) 0.00392(14)
Rb2 0.0255(2) 0.0169(2) 0.0279(2) 0.00159(16) 0.01505(17) -0.00195(14)
O2 0.0102(12) 0.0141(12) 0.0164(13) -0.0041(10) 0.0048(10) -0.0001(9)
O5 0.0141(12) 0.0122(13) 0.0166(13) -0.0053(10) 0.0070(10) -0.0048(9)
O10 0.0161(12) 0.0074(12) 0.0136(13) -0.0010(9) 0.0048(10) 0.0012(9)
O3 0.0129(12) 0.0173(13) 0.0203(13) -0.0115(11) 0.0089(10) -0.0065(9)
O4 0.0252(13) 0.0056(11) 0.0142(12) -0.0002(10) 0.0088(11) -0.0006(10)
O7 0.0212(12) 0.0106(12) 0.0115(12) -0.0008(10) 0.0042(10) 0.0033(10)
O11 0.0196(12) 0.0078(12) 0.0095(12) -0.0005(9) 0.0026(10) 0.0008(9)
O9 0.0245(14) 0.0189(13) 0.0127(13) 0.0040(12) 0.0092(11) 0.0057(12)
O6 0.0123(13) 0.0334(15) 0.0216(14) -0.0114(12) 0.0094(11) -0.0052(11)
O8 0.0321(15) 0.0070(12) 0.0109(12) 0.0004(10) 0.0073(11) 0.0000(10)
O1 0.0148(13) 0.0281(16) 0.0333(16) -0.0169(13) 0.0132(12) -0.0071(11)
B6 0.0136(18) 0.0047(16) 0.0134(19) -0.0013(14) 0.0077(16) -0.0010(13)
B4 0.0147(19) 0.0071(18) 0.0138(19) -0.0025(15) 0.0078(15) -0.0012(14)
B5 0.0150(19) 0.0071(18) 0.0144(19) 0.0005(15) 0.0081(16) 0.0012(14)
B2 0.0154(19) 0.0065(17) 0.013(2) -0.0033(15) 0.0062(16) 0.0002(14)
B1 0.015(2) 0.0107(19) 0.014(2) -0.0013(16) 0.0068(16) -0.0021(15)
B3 0.0131(19) 0.0091(18) 0.015(2) 0.0010(15) 0.0048(16) 0.0025(14)

loop_
_atom_type_symbol
_atom_type_description
_atom_type_scat_dispersion_real
_atom_type_scat_dispersion_imag
_atom_type_scat_source
H H 0.0000 0.0000 'International Tables Vol C Tables 4.2.6.8 and 6.1.1.4'
B B 0.0013 0.0007 'International Tables Vol C Tables 4.2.6.8 and 6.1.1.4'
O O 0.0106 0.0060 'International Tables Vol C Tables 4.2.6.8 and 6.1.1.4'
Rb Rb -0.9393 2.9676 'International Tables Vol C Tables 4.2.6.8 and 6.1.1.4'

loop_
_geom_angle_atom_site_label_1
_geom_angle_atom_site_label_2
_geom_angle_atom_site_label_3
_geom_angle
_geom_angle_site_symmetry_1
_geom_angle_site_symmetry_3
_geom_angle_publ_flag
O2 Rb1 O6 116.76(7) . 2_655 ?
O2 Rb1 O4 114.78(7) . 3_676 ?
O6 Rb1 O4 121.02(7) 2_655 3_676 ?
O2 Rb1 O11 47.80(6) . 1_565 ?
O6 Rb1 O11 142.02(6) 2_655 1_565 ?
O4 Rb1 O11 94.53(7) 3_676 1_565 ?
O2 Rb1 O10 80.62(6) . 3_666 ?
O6 Rb1 O10 102.58(7) 2_655 3_666 ?
O4 Rb1 O10 60.18(6) 3_676 3_666 ?
O11 Rb1 O10 106.97(6) 1_565 3_666 ?
O2 Rb1 O1 133.91(7) . 1_565 ?
O6 Rb1 O1 69.13(7) 2_655 1_565 ?
O4 Rb1 O1 94.12(7) 3_676 1_565 ?
O11 Rb1 O1 97.55(7) 1_565 1_565 ?
O10 Rb1 O1 145.15(6) 3_666 1_565 ?
O2 Rb1 O3 84.43(6) . 2_655 ?
O6 Rb1 O3 45.04(6) 2_655 2_655 ?
O4 Rb1 O3 160.63(6) 3_676 2_655 ?
O11 Rb1 O3 97.11(6) 1_565 2_655 ?
O10 Rb1 O3 129.73(6) 3_666 2_655 ?
O1 Rb1 O3 69.05(7) 1_565 2_655 ?
O2 Rb1 O9 75.89(7) . 3_666 ?
O6 Rb1 O9 65.60(7) 2_655 3_666 ?
O4 Rb1 O9 102.46(6) 3_676 3_666 ?
O11 Rb1 O9 122.92(7) 1_565 3_666 ?
O10 Rb1 O9 45.77(6) 3_666 3_666 ?
O1 Rb1 O9 134.10(7) 1_565 3_666 ?
O3 Rb1 O9 84.07(6) 2_655 3_666 ?
O2 Rb1 O7 157.39(6) . 3_676 ?
O6 Rb1 O7 85.21(6) 2_655 3_676 ?
O4 Rb1 O7 43.63(6) 3_676 3_676 ?
O11 Rb1 O7 117.82(6) 1_565 3_676 ?
O10 Rb1 O7 89.76(6) 3_666 3_676 ?
O1 Rb1 O7 56.49(6) 1_565 3_676 ?
O3 Rb1 O7 117.00(6) 2_655 3_676 ?
O9 Rb1 O7 111.58(6) 3_666 3_676 ?
O2 Rb1 B3 105.92(8) . 2_655 ?
O6 Rb1 B3 22.60(8) 2_655 2_655 ?
O4 Rb1 B3 138.49(8) 3_676 2_655 ?
O11 Rb1 B3 119.70(8) 1_565 2_655 ?
O10 Rb1 B3 122.04(8) 3_666 2_655 ?
O1 Rb1 B3 60.91(8) 1_565 2_655 ?
O3 Rb1 B3 24.12(7) 2_655 2_655 ?
O9 Rb1 B3 79.24(8) 3_666 2_655 ?
O7 Rb1 B3 96.54(8) 3_676 2_655 ?
O2 Rb1 B4 134.27(8) . 3_676 ?
O6 Rb1 B4 107.50(8) 2_655 3_676 ?
O4 Rb1 B4 22.51(8) 3_676 3_676 ?
O11 Rb1 B4 101.12(8) 1_565 3_676 ?
O10 Rb1 B4 79.14(7) 3_666 3_676 ?
O1 Rb1 B4 71.99(8) 1_565 3_676 ?
O3 Rb1 B4 138.68(8) 2_655 3_676 ?
O9 Rb1 B4 114.95(8) 3_666 3_676 ?
O7 Rb1 B4 23.13(7) 3_676 3_676 ?
B3 Rb1 B4 119.60(9) 2_655 3_676 ?
O2 Rb1 O9 139.97(7) . 4_475 ?
O6 Rb1 O9 42.76(6) 2_655 4_475 ?
O4 Rb1 O9 79.06(6) 3_676 4_475 ?
O11 Rb1 O9 171.62(6) 1_565 4_475 ?
O10 Rb1 O9 74.65(6) 3_666 4_475 ?
O1 Rb1 O9 77.71(6) 1_565 4_475 ?
O3 Rb1 O9 87.70(6) 2_655 4_475 ?
O9 Rb1 O9 64.27(3) 3_666 4_475 ?
O7 Rb1 O9 53.81(6) 3_676 4_475 ?
B3 Rb1 O9 64.20(7) 2_655 4_475 ?
B4 Rb1 O9 70.93(7) 3_676 4_475 ?
O9 Rb2 O5 123.41(7) 4_575 . ?
O9 Rb2 O10 82.87(7) 4_575 3_766 ?
O5 Rb2 O10 63.24(6) . 3_766 ?
O9 Rb2 O4 86.92(7) 4_575 3_776 ?
O5 Rb2 O4 108.62(6) . 3_776 ?
O10 Rb2 O4 58.97(6) 3_766 3_776 ?
O9 Rb2 O1 59.69(7) 4_575 2_655 ?
O5 Rb2 O1 79.62(7) . 2_655 ?
O10 Rb2 O1 96.44(7) 3_766 2_655 ?
O4 Rb2 O1 141.94(7) 3_776 2_655 ?
O9 Rb2 O11 150.04(7) 4_575 1_565 ?
O5 Rb2 O11 46.72(6) . 1_565 ?
O10 Rb2 O11 106.67(6) 3_766 1_565 ?
O4 Rb2 O11 122.56(6) 3_776 1_565 ?
O1 Rb2 O11 90.68(7) 2_655 1_565 ?
O9 Rb2 O6 63.48(7) 4_575 1_565 ?
O5 Rb2 O6 168.11(6) . 1_565 ?
O10 Rb2 O6 128.64(6) 3_766 1_565 ?
O4 Rb2 O6 80.45(6) 3_776 1_565 ?
O1 Rb2 O6 98.07(7) 2_655 1_565 ?
O11 Rb2 O6 122.07(6) 1_565 1_565 ?
O9 Rb2 O3 84.26(7) 4_575 1_565 ?
O5 Rb2 O3 127.82(6) . 1_565 ?
O10 Rb2 O3 166.67(6) 3_766 1_565 ?
O4 Rb2 O3 116.90(6) 3_776 1_565 ?
O1 Rb2 O3 79.93(6) 2_655 1_565 ?
O11 Rb2 O3 86.28(6) 1_565 1_565 ?
O6 Rb2 O3 40.57(6) 1_565 1_565 ?
O9 Rb2 O7 57.73(6) 4_575 3_776 ?
O5 Rb2 O7 149.13(6) . 3_776 ?
O10 Rb2 O7 87.77(6) 3_766 3_776 ?
O4 Rb2 O7 42.38(6) 3_776 3_776 ?
O1 Rb2 O7 116.10(6) 2_655 3_776 ?
O11 Rb2 O7 148.32(6) 1_565 3_776 ?
O6 Rb2 O7 41.96(5) 1_565 3_776 ?
O3 Rb2 O7 82.45(5) 1_565 3_776 ?
O9 Rb2 B4 79.40(8) 4_575 3_776 ?
O5 Rb2 B4 131.48(8) . 3_776 ?
O10 Rb2 B4 80.78(8) 3_766 3_776 ?
O4 Rb2 B4 23.84(8) 3_776 3_776 ?
O1 Rb2 B4 138.94(8) 2_655 3_776 ?
O11 Rb2 B4 129.60(8) 1_565 3_776 ?
O6 Rb2 B4 56.81(8) 1_565 3_776 ?
O3 Rb2 B4 93.48(7) 1_565 3_776 ?
O7 Rb2 B4 23.54(7) 3_776 3_776 ?
O9 Rb2 B6 164.23(9) 4_575 1_565 ?
O5 Rb2 B6 63.71(8) . 1_565 ?
O10 Rb2 B6 112.23(8) 3_766 1_565 ?
O4 Rb2 B6 104.51(8) 3_776 1_565 ?
O1 Rb2 B6 112.05(8) 2_655 1_565 ?
O11 Rb2 B6 23.61(8) 1_565 1_565 ?
O6 Rb2 B6 107.14(8) 1_565 1_565 ?
O3 Rb2 B6 80.89(8) 1_565 1_565 ?
O7 Rb2 B6 124.81(7) 3_776 1_565 ?
B4 Rb2 B6 106.68(9) 3_776 1_565 ?
O9 Rb2 B3 83.25(9) 4_575 1_565 ?
O5 Rb2 B3 145.49(8) . 1_565 ?
O10 Rb2 B3 149.18(8) 3_766 1_565 ?
O4 Rb2 B3 92.92(8) 3_776 1_565 ?
O1 Rb2 B3 100.03(8) 2_655 1_565 ?
O11 Rb2 B3 99.02(8) 1_565 1_565 ?
O6 Rb2 B3 23.05(7) 1_565 1_565 ?
O3 Rb2 B3 24.00(7) 1_565 1_565 ?
O7 Rb2 B3 61.60(7) 3_776 1_565 ?
B4 Rb2 B3 69.68(9) 3_776 1_565 ?
B6 Rb2 B3 85.32(9) 1_565 1_565 ?
B1 O2 B2 121.8(3) . . ?
B1 O2 Rb1 118.4(2) . . ?
B2 O2 Rb1 103.92(18) . . ?
B3 O5 B2 122.4(3) . . ?
B3 O5 Rb2 100.5(2) . . ?
B2 O5 Rb2 105.15(18) . . ?
B3 O5 Rb2 139.4(2) . 3_776 ?
B2 O5 Rb2 87.04(18) . 3_776 ?
Rb2 O5 Rb2 96.94(6) . 3_776 ?
B6 O10 B5 122.1(3) . . ?
B6 O10 Rb1 106.78(19) . 3_666 ?
B5 O10 Rb1 104.07(18) . 3_666 ?
B6 O10 Rb2 115.3(2) . 3_766 ?
B5 O10 Rb2 110.19(19) . 3_766 ?
Rb1 O10 Rb2 93.61(6) 3_666 3_766 ?
B1 O3 B3 118.1(3) . . ?
B1 O3 Rb1 132.5(2) . 2_645 ?
B3 O3 Rb1 91.3(2) . 2_645 ?
B1 O3 Rb2 126.4(2) . 1_545 ?
B3 O3 Rb2 81.09(18) . 1_545 ?
Rb1 O3 Rb2 92.52(6) 2_645 1_545 ?
B4 O4 B2 129.0(3) . . ?
B4 O4 Rb1 101.27(19) . 3_676 ?
B2 O4 Rb1 124.62(19) . 3_676 ?
B4 O4 Rb2 91.53(19) . 3_776 ?
B2 O4 Rb2 104.38(18) . 3_776 ?
Rb1 O4 Rb2 94.54(7) 3_676 3_776 ?
B4 O7 B5 119.1(3) . . ?
B4 O7 Rb1 87.35(18) . 3_676 ?
B5 O7 Rb1 153.1(2) . 3_676 ?
B4 O7 Rb2 78.66(18) . 3_776 ?
B5 O7 Rb2 105.00(18) . 3_776 ?
Rb1 O7 Rb2 83.36(5) 3_676 3_776 ?
B6 O11 B2 135.2(3) . 1_545 ?
B6 O11 Rb1 116.6(2) . 1_545 ?
B2 O11 Rb1 101.24(18) 1_545 1_545 ?
B6 O11 Rb2 89.94(19) . 1_545 ?
B2 O11 Rb2 99.87(18) 1_545 1_545 ?
Rb1 O11 Rb2 109.18(7) 1_545 1_545 ?
B5 O9 Rb2 156.8(2) . 4_576 ?
B5 O9 Rb1 96.05(19) . 3_666 ?
Rb2 O9 Rb1 98.79(7) 4_576 3_666 ?
B5 O9 Rb1 91.11(19) . 4_676 ?
Rb2 O9 Rb1 85.83(6) 4_576 4_676 ?
Rb1 O9 Rb1 147.68(9) 3_666 4_676 ?
B5 O9 H9 109(3) . . ?
Rb2 O9 H9 91(3) 4_576 . ?
Rb1 O9 H9 81(3) 3_666 . ?
Rb1 O9 H9 67(3) 4_676 . ?
B3 O6 B5 140.2(3) . 3_766 ?
B3 O6 Rb1 101.6(2) . 2_645 ?
B5 O6 Rb1 115.8(2) 3_766 2_645 ?
B3 O6 Rb2 82.1(2) . 1_545 ?
B5 O6 Rb2 105.75(19) 3_766 1_545 ?
Rb1 O6 Rb2 96.50(7) 2_645 1_545 ?
B3 O6 Rb2 71.33(19) . . ?
B5 O6 Rb2 83.92(17) 3_766 . ?
Rb1 O6 Rb2 107.96(8) 2_645 . ?
Rb2 O6 Rb2 146.71(8) 1_545 . ?
B4 O8 B6 120.2(3) . . ?
B4 O8 Rb2 135.4(2) . 1_545 ?
B6 O8 Rb2 75.43(18) . 1_545 ?
B1 O1 Rb2 124.8(2) . 2_645 ?
B1 O1 Rb1 114.3(2) . 1_545 ?
Rb2 O1 Rb1 120.33(8) 2_645 1_545 ?
B1 O1 H1 104(4) . . ?
Rb2 O1 H1 87(4) 2_645 . ?
Rb1 O1 H1 86(4) 1_545 . ?
O11 B6 O10 125.2(3) . . ?
O11 B6 O8 115.6(3) . . ?
O10 B6 O8 119.3(3) . . ?
O11 B6 Rb2 66.45(18) . 1_545 ?
O10 B6 Rb2 121.8(2) . 1_545 ?
O8 B6 Rb2 80.60(19) . 1_545 ?
O11 B6 Rb1 91.04(19) . 3_666 ?
O10 B6 Rb1 52.10(16) . 3_666 ?
O8 B6 Rb1 131.7(2) . 3_666 ?
Rb2 B6 Rb1 147.43(11) 1_545 3_666 ?
O11 B6 Rb1 44.75(16) . 1_545 ?
O10 B6 Rb1 144.8(2) . 1_545 ?
O8 B6 Rb1 82.02(19) . 1_545 ?
Rb2 B6 Rb1 87.30(9) 1_545 1_545 ?
Rb1 B6 Rb1 92.69(8) 3_666 1_545 ?
O11 B6 Rb2 88.77(19) . 3_766 ?
O10 B6 Rb2 45.79(16) . 3_766 ?
O8 B6 Rb2 141.9(2) . 3_766 ?
Rb2 B6 Rb2 83.64(8) 1_545 3_766 ?
Rb1 B6 Rb2 72.14(7) 3_666 3_766 ?
Rb1 B6 Rb2 131.62(10) 1_545 3_766 ?
O4 B4 O7 117.1(3) . . ?
O4 B4 O8 123.0(3) . . ?
O7 B4 O8 119.8(3) . . ?
O4 B4 Rb2 64.63(17) . 3_776 ?
O7 B4 Rb2 77.81(18) . 3_776 ?
O8 B4 Rb2 127.4(2) . 3_776 ?
O4 B4 Rb1 56.22(16) . 3_676 ?
O7 B4 Rb1 69.52(17) . 3_676 ?
O8 B4 Rb1 151.3(2) . 3_676 ?
Rb2 B4 Rb1 80.01(8) 3_776 3_676 ?
O9 B5 O10 111.6(3) . . ?
O9 B5 O6 109.1(3) . 3_766 ?
O10 B5 O6 111.9(3) . 3_766 ?
O9 B5 O7 105.6(3) . . ?
O10 B5 O7 111.3(3) . . ?
O6 B5 O7 107.1(3) 3_766 . ?
O9 B5 Rb1 60.66(17) . 3_666 ?
O10 B5 Rb1 52.90(15) . 3_666 ?
O6 B5 Rb1 141.3(2) 3_766 3_666 ?
O7 B5 Rb1 111.6(2) . 3_666 ?
O9 B5 Rb2 99.33(19) . 3_766 ?
O10 B5 Rb2 48.45(14) . 3_766 ?
O6 B5 Rb2 73.20(17) 3_766 3_766 ?
O7 B5 Rb2 153.2(2) . 3_766 ?
Rb1 B5 Rb2 72.31(7) 3_666 3_766 ?
O9 B5 Rb1 66.43(18) . 4_676 ?
O10 B5 Rb1 137.4(2) . 4_676 ?
O6 B5 Rb1 43.64(15) 3_766 4_676 ?
O7 B5 Rb1 109.8(2) . 4_676 ?
Rb1 B5 Rb1 119.00(10) 3_666 4_676 ?
Rb2 B5 Rb1 89.10(8) 3_766 4_676 ?
O4 B2 O2 110.8(3) . . ?
O4 B2 O11 110.3(3) . 1_565 ?
O2 B2 O11 107.0(3) . 1_565 ?
O4 B2 O5 110.1(3) . . ?
O2 B2 O5 111.4(3) . . ?
O11 B2 O5 107.1(3) 1_565 . ?
O4 B2 Rb1 124.2(2) . . ?
O2 B2 Rb1 52.39(15) . . ?
O11 B2 Rb1 54.63(15) 1_565 . ?
O5 B2 Rb1 125.7(2) . . ?
O4 B2 Rb2 133.9(2) . . ?
O2 B2 Rb2 115.3(2) . . ?
O11 B2 Rb2 56.47(16) 1_565 . ?
O5 B2 Rb2 51.51(15) . . ?
Rb1 B2 Rb2 86.27(9) . . ?
O4 B2 Rb2 53.00(15) . 3_776 ?
O2 B2 Rb2 159.2(2) . 3_776 ?
O11 B2 Rb2 92.16(18) 1_565 3_776 ?
O5 B2 Rb2 69.05(16) . 3_776 ?
Rb1 B2 Rb2 145.32(11) . 3_776 ?
Rb2 B2 Rb2 81.89(8) . 3_776 ?
O2 B1 O1 121.4(3) . . ?
O2 B1 O3 122.7(3) . . ?
O1 B1 O3 115.9(3) . . ?
O2 B1 Rb1 43.16(16) . . ?
O1 B1 Rb1 95.2(2) . . ?
O3 B1 Rb1 130.9(2) . . ?
O6 B3 O5 125.3(3) . . ?
O6 B3 O3 114.0(3) . . ?
O5 B3 O3 120.7(3) . . ?
O6 B3 Rb2 74.87(19) . 1_545 ?
O5 B3 Rb2 118.8(2) . 1_545 ?
O3 B3 Rb2 74.91(18) . 1_545 ?
O6 B3 Rb1 55.83(18) . 2_645 ?
O5 B3 Rb1 155.5(2) . 2_645 ?
O3 B3 Rb1 64.57(18) . 2_645 ?
Rb2 B3 Rb1 85.63(9) 1_545 2_645 ?
O6 B3 Rb2 87.0(2) . . ?
O5 B3 Rb2 56.84(17) . . ?
O3 B3 Rb2 131.7(2) . . ?
Rb2 B3 Rb2 152.91(12) 1_545 . ?
Rb1 B3 Rb2 100.81(10) 2_645 . ?

loop_
_geom_bond_atom_site_label_1
_geom_bond_atom_site_label_2
_geom_bond_distance
_geom_bond_site_symmetry_2
_geom_bond_publ_flag
Rb1 O2 2.887(2) . ?
Rb1 O6 2.895(3) 2_655 ?
Rb1 O4 2.930(2) 3_676 ?
Rb1 O11 2.941(2) 1_565 ?
Rb1 O10 2.986(2) 3_666 ?
Rb1 O1 3.086(3) 1_565 ?
Rb1 O3 3.097(2) 2_655 ?
Rb1 O9 3.183(3) 3_666 ?
Rb1 O7 3.242(2) 3_676 ?
Rb1 B3 3.428(4) 2_655 ?
Rb1 B4 3.458(4) 3_676 ?
Rb1 O9 3.463(3) 4_475 ?
Rb2 O9 2.928(2) 4_575 ?
Rb2 O5 2.934(2) . ?
Rb2 O10 3.008(2) 3_766 ?
Rb2 O4 3.018(2) 3_776 ?
Rb2 O1 3.021(3) 2_655 ?
Rb2 O11 3.062(2) 1_565 ?
Rb2 O6 3.316(3) 1_565 ?
Rb2 O3 3.326(2) 1_565 ?
Rb2 O7 3.328(2) 3_776 ?
Rb2 B4 3.339(4) 3_776 ?
Rb2 B6 3.340(4) 1_565 ?
Rb2 B3 3.403(4) 1_565 ?
O2 B1 1.337(4) . ?
O2 B2 1.464(4) . ?
O5 B3 1.350(5) . ?
O5 B2 1.486(4) . ?
O10 B6 1.363(4) . ?
O10 B5 1.465(4) . ?
O3 B1 1.376(4) . ?
O3 B3 1.401(4) . ?
O4 B4 1.350(4) . ?
O4 B2 1.453(4) . ?
O7 B4 1.360(4) . ?
O7 B5 1.483(4) . ?
O11 B6 1.338(4) . ?
O11 B2 1.474(4) 1_545 ?
O9 B5 1.444(4) . ?
O9 H9 0.78(4) . ?
O6 B3 1.345(4) . ?
O6 B5 1.475(4) 3_766 ?
O8 B4 1.387(4) . ?
O8 B6 1.402(4) . ?
O1 B1 1.376(5) . ?
O1 H1 0.796(19) . ?
